data_2239583
loop_
_publ_author_name
'Ellis, Bobby D.'
'Morasset, Erica V.'
'Macdonald, Charles L. B.'

_publ_section_title
;
 1,1,1-Tris(dimethylamino)-2-[tris(dimethylamino)phosphoranylidene]diphosphinium
 tetraphenylborate tetrahydrofuran monosolvate
;
_journal_coeditor_code LH5704
_journal_issue 6
_journal_name_full 'Acta Crystallographica Section E'
_journal_page_first o691
_journal_paper_doi 10.1107/S1600536814011258
_journal_volume 70
_journal_year 2014
_chemical_formula_iupac 'C12 H36 N6 P3 +, C24 H20 B -, C4 H8 O'
_chemical_formula_moiety 'C12 H36 N6 P3 +, C24 H20 B -, C4 H8 O'
_chemical_formula_sum 'C40 H64 B N6 O P3'
_chemical_formula_weight 748.69
_chemical_name_systematic
;
1,1,1-Tris(dimethylamino)-2-[tris(dimethylamino)phosphoranylidene]diphosphinium
tetraphenylborate tetrahydrofuran monosolvate
;
_space_group_crystal_system monoclinic
_space_group_IT_number 14
_space_group_name_Hall '-P 2yn'
_space_group_name_H-M_alt 'P 1 21/n 1'
_symmetry_space_group_name_Hall '-P 2yn'
_symmetry_space_group_name_H-M 'P 1 21/n 1'
_atom_sites_solution_hydrogens geom
_audit_creation_method 'from SHELXL-2012 CIF and IUCr SHELXL97-template'
_cell_angle_alpha 90
_cell_angle_beta 98.930(2)
_cell_angle_gamma 90
_cell_formula_units_Z 4
_cell_length_a 13.0859(17)
_cell_length_b 11.8258(16)
_cell_length_c 27.504(4)
_cell_measurement_reflns_used 3924
_cell_measurement_temperature 183(2)
_cell_measurement_theta_max 22.84
_cell_measurement_theta_min 2.38
_cell_volume 4204.7(10)
_computing_cell_refinement 'SAINT (Bruker, 1997)'
_computing_data_collection 'SMART (Bruker, 1997)'
_computing_data_reduction 'SAINT (Bruker, 1997)'
_computing_molecular_graphics 'SHELXTL (Sheldrick, 2008)'
_computing_publication_material 'WinGX (Farrugia, 2012) and PLATON (Spek, 2009)'
_computing_structure_refinement 'SHELXL2012 (Sheldrick, 2008)'
_computing_structure_solution 'SHELXS2012 (Sheldrick, 2008)'
_diffrn_ambient_temperature 183(2)
_diffrn_measured_fraction_theta_full 0.999
_diffrn_measured_fraction_theta_max 0.994
_diffrn_measurement_device_type 'Bruker APEX CCD'
_diffrn_measurement_method '\f and \w scans'
_diffrn_radiation_type MoK\a
_diffrn_radiation_wavelength 0.71073
_diffrn_reflns_av_R_equivalents 0.0898
_diffrn_reflns_limit_h_max 16
_diffrn_reflns_limit_h_min -16
_diffrn_reflns_limit_k_max 15
_diffrn_reflns_limit_k_min -15
_diffrn_reflns_limit_l_max 35
_diffrn_reflns_limit_l_min -34
_diffrn_reflns_number 47616
_diffrn_reflns_theta_full 25.242
_diffrn_reflns_theta_max 27.496
_diffrn_reflns_theta_min 2.283
_exptl_absorpt_coefficient_mu 0.179
_exptl_absorpt_correction_T_max 0.948
_exptl_absorpt_correction_T_min 0.883
_exptl_absorpt_correction_type multi-scan
_exptl_absorpt_process_details '(SADABS; Bruker, 2000)'
_exptl_crystal_colour colourless
_exptl_crystal_density_diffrn 1.183
_exptl_crystal_description block
_exptl_crystal_F_000 1616
_exptl_crystal_size_max 0.50
_exptl_crystal_size_mid 0.30
_exptl_crystal_size_min 0.30
_refine_diff_density_max 0.501
_refine_diff_density_min -0.298
_refine_ls_extinction_method none
_refine_ls_goodness_of_fit_ref 1.018
_refine_ls_hydrogen_treatment constr
_refine_ls_matrix_type full
_refine_ls_number_parameters 472
_refine_ls_number_reflns 9592
_refine_ls_number_restraints 0
_refine_ls_restrained_S_all 1.018
_refine_ls_R_factor_all 0.1241
_refine_ls_R_factor_gt 0.0620
_refine_ls_shift/su_max 0.000
_refine_ls_shift/su_mean 0.000
_refine_ls_structure_factor_coef Fsqd
_refine_ls_weighting_details
;
 w=1/[\s^2^(Fo^2^)+(0.0576P)^2^+2.6057P]
 where P=(Fo^2^+2Fc^2^)/3
;
_refine_ls_weighting_scheme calc
_refine_ls_wR_factor_gt 0.1278
_refine_ls_wR_factor_ref 0.1540
_reflns_number_gt 5621
_reflns_number_total 9592
_reflns_threshold_expression I>2\s(I)
_cod_data_source_file lh5704sup1.cif
_cod_data_source_block I
_cod_database_code 2239583
_cod_database_fobs_code 2239583
_shelx_space_group_comment
;
The symmetry employed for this shelxl refinement is uniquely defined
by the following loop, which should always be used as a source of
symmetry information in preference to the above space-group names.
They are only intended as comments.
;
_shelxl_version_number .000002012

loop_
_space_group_symop_operation_xyz
'x, y, z'
'-x+1/2, y+1/2, -z+1/2'
'-x, -y, -z'
'x-1/2, -y-1/2, z-1/2'

loop_
_atom_site_type_symbol
_atom_site_label
_atom_site_fract_x
_atom_site_fract_y
_atom_site_fract_z
_atom_site_U_iso_or_equiv
_atom_site_adp_type
_atom_site_calc_flag
_atom_site_occupancy
C C17 0.1618(2) 0.7471(2) 0.09042(10) 0.0259(6) Uani d 1
C C18 0.2657(2) 0.7266(2) 0.08915(11) 0.0318(7) Uani d 1
H H49 0.3101 0.7125 0.1193 0.038 Uiso calc 1
C C19 0.3078(3) 0.7257(3) 0.04550(12) 0.0412(8) Uani d 1
H H48 0.3793 0.7099 0.0464 0.049 Uiso calc 1
C C20 0.2467(3) 0.7473(3) 0.00135(12) 0.0415(8) Uani d 1
H H47 0.2753 0.7469 -0.0284 0.050 Uiso calc 1
C C21 0.1434(3) 0.7696(3) 0.00076(12) 0.0423(8) Uani d 1
H H46 0.1001 0.7848 -0.0296 0.051 Uiso calc 1
C C22 0.1024(2) 0.7699(3) 0.04441(11) 0.0373(8) Uani d 1
H H45 0.0309 0.7863 0.0431 0.045 Uiso calc 1
C C23 0.0343(2) 0.8560(2) 0.14270(10) 0.0241(6) Uani d 1
C C24 0.0602(2) 0.9610(2) 0.12407(10) 0.0293(7) Uani d 1
H H54 0.1192 0.9652 0.1079 0.035 Uiso calc 1
C C25 0.0040(2) 1.0588(2) 0.12824(11) 0.0331(7) Uani d 1
H H53 0.0257 1.1282 0.1158 0.040 Uiso calc 1
C C26 -0.0837(2) 1.0558(3) 0.15043(11) 0.0357(7) Uani d 1
H H52 -0.1230 1.1223 0.1533 0.043 Uiso calc 1
C C27 -0.1128(2) 0.9543(3) 0.16831(11) 0.0343(7) Uani d 1
H H51 -0.1732 0.9504 0.1835 0.041 Uiso calc 1
C C28 -0.0550(2) 0.8575(2) 0.16449(10) 0.0274(6) Uani d 1
H H50 -0.0773 0.7888 0.1773 0.033 Uiso calc 1
C C29 0.0420(2) 0.6272(2) 0.14288(11) 0.0283(7) Uani d 1
C C30 0.0050(2) 0.5941(3) 0.18592(12) 0.0352(7) Uani d 1
H H59 0.0209 0.6399 0.2145 0.042 Uiso calc 1
C C31 -0.0538(2) 0.4971(3) 0.18854(14) 0.0455(9) Uani d 1
H H58 -0.0788 0.4787 0.2182 0.055 Uiso calc 1
C C32 -0.0757(3) 0.4277(3) 0.14815(16) 0.0531(10) Uani d 1
H H57 -0.1157 0.3612 0.1498 0.064 Uiso calc 1
C C33 -0.0393(2) 0.4551(3) 0.10556(15) 0.0483(9) Uani d 1
H H56 -0.0530 0.4068 0.0777 0.058 Uiso calc 1
C C34 0.0177(2) 0.5539(2) 0.10316(12) 0.0356(7) Uani d 1
H H55 0.0410 0.5721 0.0731 0.043 Uiso calc 1
C C35 0.2023(2) 0.7470(2) 0.18904(10) 0.0230(6) Uani d 1
C C36 0.2409(2) 0.8475(2) 0.21153(11) 0.0306(7) Uani d 1
H H64 0.2098 0.9170 0.2000 0.037 Uiso calc 1
C C37 0.3232(2) 0.8498(3) 0.25017(11) 0.0343(7) Uani d 1
H H63 0.3472 0.9200 0.2643 0.041 Uiso calc 1
C C38 0.3701(2) 0.7508(3) 0.26809(11) 0.0331(7) Uani d 1
H H62 0.4261 0.7521 0.2946 0.040 Uiso calc 1
C C39 0.3344(2) 0.6499(3) 0.24694(10) 0.0308(7) Uani d 1
H H61 0.3661 0.5809 0.2587 0.037 Uiso calc 1
C C40 0.2523(2) 0.6487(2) 0.20859(10) 0.0271(6) Uani d 1
H H60 0.2289 0.5778 0.1949 0.033 Uiso calc 1
B B1 0.1095(2) 0.7444(3) 0.14112(11) 0.0243(7) Uani d 1
P P1 0.47131(6) 0.27326(7) 0.04361(3) 0.0298(2) Uani d 1
P P2 0.45906(5) 0.24507(6) 0.11828(3) 0.02473(17) Uani d 1
P P3 0.31635(5) 0.26032(6) 0.00575(3) 0.02397(17) Uani d 1
N N1 0.57948(18) 0.2276(2) 0.14651(9) 0.0337(6) Uani d 1
N N2 0.39109(19) 0.1337(2) 0.12853(9) 0.0328(6) Uani d 1
N N3 0.4218(2) 0.3539(2) 0.14747(9) 0.0340(6) Uani d 1
N N4 0.28536(19) 0.1285(2) -0.00843(9) 0.0346(6) Uani d 1
N N5 0.21714(18) 0.3064(2) 0.03007(9) 0.0315(6) Uani d 1
N N6 0.32168(18) 0.3316(2) -0.04498(8) 0.0295(6) Uani d 1
C C1 0.6525(3) 0.3206(3) 0.14466(13) 0.0517(10) Uani d 1
H H1 0.7029 0.3213 0.1750 0.078 Uiso calc 1
H H2 0.6149 0.3925 0.1414 0.078 Uiso calc 1
H H3 0.6888 0.3102 0.1164 0.078 Uiso calc 1
C C2 0.6274(3) 0.1186(3) 0.15207(17) 0.0751(14) Uani d 1
H H4 0.6570 0.1003 0.1224 0.113 Uiso calc 1
H H5 0.5756 0.0615 0.1569 0.113 Uiso calc 1
H H6 0.6824 0.1192 0.1807 0.113 Uiso calc 1
C C3 0.3938(3) 0.0276(3) 0.10199(13) 0.0466(9) Uani d 1
H H7 0.4200 -0.0325 0.1251 0.070 Uiso calc 1
H H8 0.4393 0.0356 0.0771 0.070 Uiso calc 1
H H9 0.3238 0.0084 0.0859 0.070 Uiso calc 1
C C4 0.3379(3) 0.1247(3) 0.17174(12) 0.0533(10) Uani d 1
H H10 0.2719 0.0853 0.1625 0.080 Uiso calc 1
H H11 0.3250 0.2007 0.1837 0.080 Uiso calc 1
H H12 0.3813 0.0824 0.1978 0.080 Uiso calc 1
C C5 0.4510(3) 0.3687(3) 0.20099(11) 0.0502(9) Uani d 1
H H13 0.4893 0.4397 0.2076 0.075 Uiso calc 1
H H14 0.4947 0.3053 0.2145 0.075 Uiso calc 1
H H15 0.3885 0.3710 0.2165 0.075 Uiso calc 1
C C6 0.3654(3) 0.4497(3) 0.12355(13) 0.0499(9) Uani d 1
H H16 0.2953 0.4509 0.1320 0.075 Uiso calc 1
H H17 0.3615 0.4428 0.0878 0.075 Uiso calc 1
H H18 0.4012 0.5199 0.1348 0.075 Uiso calc 1
C C7 0.3606(3) 0.0557(3) -0.02720(14) 0.0559(10) Uani d 1
H H19 0.3548 -0.0214 -0.0148 0.084 Uiso calc 1
H H20 0.4305 0.0845 -0.0161 0.084 Uiso calc 1
H H21 0.3468 0.0552 -0.0633 0.084 Uiso calc 1
C C8 0.1787(3) 0.0863(3) -0.02147(14) 0.0571(11) Uani d 1
H H22 0.1656 0.0667 -0.0565 0.086 Uiso calc 1
H H23 0.1299 0.1451 -0.0148 0.086 Uiso calc 1
H H24 0.1695 0.0190 -0.0018 0.086 Uiso calc 1
C C9 0.1719(3) 0.4183(3) 0.01855(12) 0.0440(9) Uani d 1
H H25 0.0973 0.4107 0.0077 0.066 Uiso calc 1
H H26 0.2039 0.4530 -0.0077 0.066 Uiso calc 1
H H27 0.1843 0.4661 0.0480 0.066 Uiso calc 1
C C10 0.1772(2) 0.2494(3) 0.07023(13) 0.0492(9) Uani d 1
H H28 0.1971 0.2919 0.1008 0.074 Uiso calc 1
H H29 0.2060 0.1728 0.0741 0.074 Uiso calc 1
H H30 0.1016 0.2450 0.0627 0.074 Uiso calc 1
C C11 0.2432(2) 0.3102(3) -0.08840(11) 0.0419(8) Uani d 1
H H31 0.1839 0.3605 -0.0876 0.063 Uiso calc 1
H H32 0.2203 0.2313 -0.0881 0.063 Uiso calc 1
H H33 0.2731 0.3245 -0.1184 0.063 Uiso calc 1
C C12 0.3759(3) 0.4398(3) -0.04721(12) 0.0487(9) Uani d 1
H H34 0.4152 0.4385 -0.0747 0.073 Uiso calc 1
H H35 0.4233 0.4517 -0.0164 0.073 Uiso calc 1
H H36 0.3253 0.5015 -0.0520 0.073 Uiso calc 1
O O1 0.5933(2) 0.6186(2) 0.17083(10) 0.0677(8) Uani d 1
C C13 0.5372(3) 0.7229(4) 0.16305(16) 0.0684(12) Uani d 1
H H43 0.4708 0.7173 0.1759 0.082 Uiso calc 1
H H44 0.5223 0.7406 0.1275 0.082 Uiso calc 1
C C14 0.6020(4) 0.8106(4) 0.18915(16) 0.0716(13) Uani d 1
H H41 0.5593 0.8685 0.2026 0.086 Uiso calc 1
H H42 0.6447 0.8480 0.1671 0.086 Uiso calc 1
C C15 0.6683(4) 0.7486(4) 0.22969(18) 0.0956(17) Uani d 1
H H39 0.7408 0.7751 0.2331 0.115 Uiso calc 1
H H40 0.6428 0.7602 0.2614 0.115 Uiso calc 1
C C16 0.6611(5) 0.6294(5) 0.21556(16) 0.1004(18) Uani d 1
H H37 0.7304 0.6003 0.2118 0.120 Uiso calc 1
H H38 0.6350 0.5846 0.2415 0.120 Uiso calc 1

loop_
_atom_site_aniso_label
_atom_site_aniso_U_11
_atom_site_aniso_U_22
_atom_site_aniso_U_33
_atom_site_aniso_U_12
_atom_site_aniso_U_13
_atom_site_aniso_U_23
C17 0.0274(14) 0.0208(14) 0.0296(15) -0.0011(12) 0.0042(12) -0.0038(12)
C18 0.0311(16) 0.0343(17) 0.0304(16) 0.0027(13) 0.0057(13) 0.0047(13)
C19 0.0371(18) 0.047(2) 0.0429(19) 0.0020(15) 0.0165(15) -0.0004(16)
C20 0.056(2) 0.0383(19) 0.0333(17) -0.0005(17) 0.0174(15) -0.0030(15)
C21 0.054(2) 0.043(2) 0.0294(17) 0.0019(17) 0.0034(15) -0.0026(15)
C22 0.0306(16) 0.045(2) 0.0348(17) 0.0036(14) 0.0016(13) -0.0043(15)
C23 0.0217(15) 0.0258(15) 0.0237(15) -0.0015(11) 0.0000(12) -0.0032(12)
C24 0.0249(15) 0.0305(16) 0.0327(17) -0.0010(13) 0.0051(13) 0.0019(13)
C25 0.0353(18) 0.0225(16) 0.0408(18) -0.0025(13) 0.0039(15) 0.0022(13)
C26 0.0319(18) 0.0280(17) 0.046(2) 0.0079(13) 0.0021(15) -0.0061(14)
C27 0.0281(16) 0.0364(18) 0.0397(18) 0.0014(14) 0.0094(14) -0.0062(15)
C28 0.0271(15) 0.0246(15) 0.0304(16) -0.0012(12) 0.0046(13) -0.0013(12)
C29 0.0183(14) 0.0241(15) 0.0418(18) 0.0019(12) 0.0022(13) 0.0005(13)
C30 0.0301(17) 0.0299(17) 0.0438(19) -0.0019(13) -0.0002(14) 0.0079(14)
C31 0.0295(18) 0.042(2) 0.065(2) -0.0014(15) 0.0074(17) 0.0213(18)
C32 0.0296(19) 0.0273(18) 0.099(3) -0.0066(15) -0.002(2) 0.012(2)
C33 0.0339(19) 0.0267(17) 0.082(3) -0.0027(15) 0.0006(19) -0.0161(18)
C34 0.0261(16) 0.0292(17) 0.051(2) 0.0002(13) 0.0043(15) -0.0084(15)
C35 0.0204(13) 0.0243(14) 0.0259(14) -0.0002(12) 0.0086(11) 0.0002(12)
C36 0.0291(16) 0.0256(16) 0.0360(17) 0.0002(13) 0.0017(14) -0.0017(13)
C37 0.0343(18) 0.0307(17) 0.0364(18) -0.0045(14) 0.0008(14) -0.0089(14)
C38 0.0279(15) 0.0408(18) 0.0287(15) -0.0006(14) -0.0013(12) 0.0002(14)
C39 0.0287(16) 0.0332(17) 0.0300(17) 0.0033(13) 0.0024(13) 0.0044(13)
C40 0.0261(15) 0.0232(15) 0.0330(16) -0.0018(12) 0.0075(13) -0.0030(12)
B1 0.0224(15) 0.0217(16) 0.0286(16) -0.0009(13) 0.0030(13) -0.0015(14)
P1 0.0225(4) 0.0440(5) 0.0234(4) -0.0045(3) 0.0049(3) -0.0005(3)
P2 0.0237(4) 0.0262(4) 0.0243(4) -0.0016(3) 0.0038(3) 0.0007(3)
P3 0.0227(4) 0.0240(4) 0.0249(4) -0.0011(3) 0.0027(3) -0.0015(3)
N1 0.0287(13) 0.0399(16) 0.0311(14) 0.0034(12) 0.0003(11) 0.0031(12)
N2 0.0357(15) 0.0282(14) 0.0343(14) -0.0063(11) 0.0045(12) 0.0063(11)
N3 0.0415(15) 0.0341(14) 0.0269(14) 0.0022(12) 0.0066(12) -0.0039(11)
N4 0.0315(14) 0.0265(14) 0.0425(16) -0.0016(11) -0.0050(12) -0.0060(11)
N5 0.0269(13) 0.0354(14) 0.0334(14) 0.0040(11) 0.0082(11) 0.0041(11)
N6 0.0308(14) 0.0351(14) 0.0216(13) -0.0021(11) 0.0013(10) 0.0006(10)
C1 0.0332(19) 0.077(3) 0.042(2) -0.0181(18) -0.0039(16) 0.0092(19)
C2 0.051(2) 0.061(3) 0.101(4) 0.021(2) -0.026(2) -0.025(2)
C3 0.053(2) 0.0266(18) 0.056(2) -0.0037(16) -0.0066(18) 0.0014(16)
C4 0.060(2) 0.060(2) 0.042(2) -0.024(2) 0.0142(18) 0.0099(18)
C5 0.066(3) 0.054(2) 0.0320(19) -0.0021(19) 0.0127(18) -0.0094(16)
C6 0.053(2) 0.0355(19) 0.057(2) 0.0142(17) -0.0047(18) -0.0152(17)
C7 0.068(3) 0.038(2) 0.056(2) 0.0136(18) -0.007(2) -0.0202(18)
C8 0.053(2) 0.035(2) 0.075(3) -0.0166(17) -0.019(2) -0.0012(18)
C9 0.041(2) 0.051(2) 0.040(2) 0.0186(16) 0.0060(16) -0.0021(16)
C10 0.0285(17) 0.074(3) 0.048(2) 0.0008(17) 0.0148(15) 0.0164(19)
C11 0.0394(19) 0.058(2) 0.0262(17) -0.0008(17) -0.0009(14) 0.0013(15)
C12 0.056(2) 0.051(2) 0.039(2) -0.0125(18) 0.0026(17) 0.0132(17)
O1 0.083(2) 0.0602(19) 0.0594(18) -0.0155(16) 0.0089(16) -0.0013(14)
C13 0.047(2) 0.094(4) 0.065(3) 0.005(2) 0.007(2) -0.004(3)
C14 0.097(3) 0.054(3) 0.063(3) 0.013(2) 0.011(3) -0.010(2)
C15 0.115(4) 0.096(4) 0.064(3) -0.019(3) -0.026(3) -0.013(3)
C16 0.154(5) 0.090(4) 0.047(3) 0.002(4) -0.016(3) 0.015(3)

loop_
_atom_type_symbol
_atom_type_description
_atom_type_scat_dispersion_real
_atom_type_scat_dispersion_imag
_atom_type_scat_source
C C 0.0033 0.0016 'International Tables Vol C Tables 4.2.6.8 and 6.1.1.4'
H H 0.0000 0.0000 'International Tables Vol C Tables 4.2.6.8 and 6.1.1.4'
B B 0.0013 0.0007 'International Tables Vol C Tables 4.2.6.8 and 6.1.1.4'
N N 0.0061 0.0033 'International Tables Vol C Tables 4.2.6.8 and 6.1.1.4'
O O 0.0106 0.0060 'International Tables Vol C Tables 4.2.6.8 and 6.1.1.4'
P P 0.1023 0.0942 'International Tables Vol C Tables 4.2.6.8 and 6.1.1.4'

loop_
_geom_angle_atom_site_label_1
_geom_angle_atom_site_label_2
_geom_angle_atom_site_label_3
_geom_angle
C18 C17 C22 114.7(3)
C18 C17 B1 123.8(2)
C22 C17 B1 121.5(2)
C17 C18 C19 122.8(3)
C17 C18 H49 118.6
C19 C18 H49 118.6
C20 C19 C18 120.4(3)
C20 C19 H48 119.8
C18 C19 H48 119.8
C19 C20 C21 118.9(3)
C19 C20 H47 120.5
C21 C20 H47 120.5
C20 C21 C22 120.1(3)
C20 C21 H46 119.9
C22 C21 H46 119.9
C21 C22 C17 122.9(3)
C21 C22 H45 118.5
C17 C22 H45 118.5
C28 C23 C24 114.3(3)
C28 C23 B1 124.4(2)
C24 C23 B1 121.2(2)
C25 C24 C23 123.1(3)
C25 C24 H54 118.4
C23 C24 H54 118.4
C26 C25 C24 120.2(3)
C26 C25 H53 119.9
C24 C25 H53 119.9
C27 C26 C25 118.5(3)
C27 C26 H52 120.8
C25 C26 H52 120.8
C26 C27 C28 120.7(3)
C26 C27 H51 119.7
C28 C27 H51 119.7
C27 C28 C23 123.2(3)
C27 C28 H50 118.4
C23 C28 H50 118.4
C34 C29 C30 115.0(3)
C34 C29 B1 124.0(3)
C30 C29 B1 121.1(3)
C31 C30 C29 122.7(3)
C31 C30 H59 118.6
C29 C30 H59 118.6
C32 C31 C30 119.9(3)
C32 C31 H58 120.0
C30 C31 H58 120.0
C33 C32 C31 119.6(3)
C33 C32 H57 120.2
C31 C32 H57 120.2
C32 C33 C34 119.9(3)
C32 C33 H56 120.1
C34 C33 H56 120.1
C29 C34 C33 122.9(3)
C29 C34 H55 118.5
C33 C34 H55 118.5
C36 C35 C40 114.9(2)
C36 C35 B1 122.7(2)
C40 C35 B1 122.3(2)
C37 C36 C35 122.6(3)
C37 C36 H64 118.7
C35 C36 H64 118.7
C38 C37 C36 120.5(3)
C38 C37 H63 119.8
C36 C37 H63 119.8
C37 C38 C39 118.8(3)
C37 C38 H62 120.6
C39 C38 H62 120.6
C38 C39 C40 120.2(3)
C38 C39 H61 119.9
C40 C39 H61 119.9
C39 C40 C35 123.1(3)
C39 C40 H60 118.5
C35 C40 H60 118.5
C17 B1 C29 109.7(2)
C17 B1 C35 109.0(2)
C29 B1 C35 108.9(2)
C17 B1 C23 109.6(2)
C29 B1 C23 110.3(2)
C35 B1 C23 109.4(2)
P2 P1 P3 104.67(4)
N3 P2 N2 109.77(13)
N3 P2 N1 101.69(13)
N2 P2 N1 108.73(13)
N3 P2 P1 115.34(10)
N2 P2 P1 114.81(10)
N1 P2 P1 105.37(9)
N6 P3 N4 109.09(13)
N6 P3 N5 108.44(12)
N4 P3 N5 103.30(13)
N6 P3 P1 102.43(9)
N4 P3 P1 111.38(9)
N5 P3 P1 121.87(10)
C2 N1 C1 113.7(3)
C2 N1 P2 122.1(2)
C1 N1 P2 118.0(2)
C3 N2 C4 113.3(3)
C3 N2 P2 123.4(2)
C4 N2 P2 122.3(2)
C6 N3 C5 113.2(3)
C6 N3 P2 124.2(2)
C5 N3 P2 122.4(2)
C7 N4 C8 112.3(3)
C7 N4 P3 119.2(2)
C8 N4 P3 124.7(2)
C10 N5 C9 113.7(2)
C10 N5 P3 123.6(2)
C9 N5 P3 122.0(2)
C12 N6 C11 113.4(2)
C12 N6 P3 124.6(2)
C11 N6 P3 119.1(2)
N1 C1 H1 109.5
N1 C1 H2 109.5
H1 C1 H2 109.5
N1 C1 H3 109.5
H1 C1 H3 109.5
H2 C1 H3 109.5
N1 C2 H4 109.5
N1 C2 H5 109.5
H4 C2 H5 109.5
N1 C2 H6 109.5
H4 C2 H6 109.5
H5 C2 H6 109.5
N2 C3 H7 109.5
N2 C3 H8 109.5
H7 C3 H8 109.5
N2 C3 H9 109.5
H7 C3 H9 109.5
H8 C3 H9 109.5
N2 C4 H10 109.5
N2 C4 H11 109.5
H10 C4 H11 109.5
N2 C4 H12 109.5
H10 C4 H12 109.5
H11 C4 H12 109.5
N3 C5 H13 109.5
N3 C5 H14 109.5
H13 C5 H14 109.5
N3 C5 H15 109.5
H13 C5 H15 109.5
H14 C5 H15 109.5
N3 C6 H16 109.5
N3 C6 H17 109.5
H16 C6 H17 109.5
N3 C6 H18 109.5
H16 C6 H18 109.5
H17 C6 H18 109.5
N4 C7 H19 109.5
N4 C7 H20 109.5
H19 C7 H20 109.5
N4 C7 H21 109.5
H19 C7 H21 109.5
H20 C7 H21 109.5
N4 C8 H22 109.5
N4 C8 H23 109.5
H22 C8 H23 109.5
N4 C8 H24 109.5
H22 C8 H24 109.5
H23 C8 H24 109.5
N5 C9 H25 109.5
N5 C9 H26 109.5
H25 C9 H26 109.5
N5 C9 H27 109.5
H25 C9 H27 109.5
H26 C9 H27 109.5
N5 C10 H28 109.5
N5 C10 H29 109.5
H28 C10 H29 109.5
N5 C10 H30 109.5
H28 C10 H30 109.5
H29 C10 H30 109.5
N6 C11 H31 109.5
N6 C11 H32 109.5
H31 C11 H32 109.5
N6 C11 H33 109.5
H31 C11 H33 109.5
H32 C11 H33 109.5
N6 C12 H34 109.5
N6 C12 H35 109.5
H34 C12 H35 109.5
N6 C12 H36 109.5
H34 C12 H36 109.5
H35 C12 H36 109.5
C16 O1 C13 106.9(3)
O1 C13 C14 107.1(3)
O1 C13 H43 110.3
C14 C13 H43 110.3
O1 C13 H44 110.3
C14 C13 H44 110.3
H43 C13 H44 108.6
C13 C14 C15 104.1(4)
C13 C14 H41 110.9
C15 C14 H41 110.9
C13 C14 H42 110.9
C15 C14 H42 110.9
H41 C14 H42 108.9
C16 C15 C14 105.6(4)
C16 C15 H39 110.6
C14 C15 H39 110.6
C16 C15 H40 110.6
C14 C15 H40 110.6
H39 C15 H40 108.7
O1 C16 C15 109.0(4)
O1 C16 H37 109.9
C15 C16 H37 109.9
O1 C16 H38 109.9
C15 C16 H38 109.9
H37 C16 H38 108.3

loop_
_geom_bond_atom_site_label_1
_geom_bond_atom_site_label_2
_geom_bond_distance
C17 C18 1.388(4)
C17 C22 1.405(4)
C17 B1 1.646(4)
C18 C19 1.397(4)
C18 H49 0.9500
C19 C20 1.370(4)
C19 H48 0.9500
C20 C21 1.375(5)
C20 H47 0.9500
C21 C22 1.390(4)
C21 H46 0.9500
C22 H45 0.9500
C23 C28 1.394(4)
C23 C24 1.406(4)
C23 B1 1.650(4)
C24 C25 1.385(4)
C24 H54 0.9500
C25 C26 1.381(4)
C25 H53 0.9500
C26 C27 1.373(4)
C26 H52 0.9500
C27 C28 1.385(4)
C27 H51 0.9500
C28 H50 0.9500
C29 C34 1.392(4)
C29 C30 1.402(4)
C29 B1 1.648(4)
C30 C31 1.390(4)
C30 H59 0.9500
C31 C32 1.375(5)
C31 H58 0.9500
C32 C33 1.370(5)
C32 H57 0.9500
C33 C34 1.394(4)
C33 H56 0.9500
C34 H55 0.9500
C35 C36 1.398(4)
C35 C40 1.400(4)
C35 B1 1.648(4)
C36 C37 1.391(4)
C36 H64 0.9500
C37 C38 1.376(4)
C37 H63 0.9500
C38 C39 1.378(4)
C38 H62 0.9500
C39 C40 1.383(4)
C39 H61 0.9500
C40 H60 0.9500
P1 P2 2.1111(11)
P1 P3 2.1364(10)
P2 N3 1.631(2)
P2 N2 1.638(2)
P2 N1 1.658(2)
P3 N6 1.641(2)
P3 N4 1.642(2)
P3 N5 1.643(2)
N1 C2 1.432(4)
N1 C1 1.463(4)
N2 C3 1.454(4)
N2 C4 1.471(4)
N3 C6 1.453(4)
N3 C5 1.472(4)
N4 C7 1.461(4)
N4 C8 1.474(4)
N5 C10 1.459(4)
N5 C9 1.464(4)
N6 C12 1.470(4)
N6 C11 1.471(4)
C1 H1 0.9800
C1 H2 0.9800
C1 H3 0.9800
C2 H4 0.9800
C2 H5 0.9800
C2 H6 0.9800
C3 H7 0.9800
C3 H8 0.9800
C3 H9 0.9800
C4 H10 0.9800
C4 H11 0.9800
C4 H12 0.9800
C5 H13 0.9800
C5 H14 0.9800
C5 H15 0.9800
C6 H16 0.9800
C6 H17 0.9800
C6 H18 0.9800
C7 H19 0.9800
C7 H20 0.9800
C7 H21 0.9800
C8 H22 0.9800
C8 H23 0.9800
C8 H24 0.9800
C9 H25 0.9800
C9 H26 0.9800
C9 H27 0.9800
C10 H28 0.9800
C10 H29 0.9800
C10 H30 0.9800
C11 H31 0.9800
C11 H32 0.9800
C11 H33 0.9800
C12 H34 0.9800
C12 H35 0.9800
C12 H36 0.9800
O1 C16 1.406(5)
O1 C13 1.435(5)
C13 C14 1.456(6)
C13 H43 0.9900
C13 H44 0.9900
C14 C15 1.495(6)
C14 H41 0.9900
C14 H42 0.9900
C15 C16 1.461(6)
C15 H39 0.9900
C15 H40 0.9900
C16 H37 0.9900
C16 H38 0.9900

loop_
_geom_hbond_atom_site_label_D
_geom_hbond_atom_site_label_H
_geom_hbond_atom_site_label_A
_geom_hbond_site_symmetry_A
_geom_hbond_distance_DH
_geom_hbond_distance_HA
_geom_hbond_distance_DA
_geom_hbond_angle_DHA
C11 H33 O1 3_665 0.98 2.52 3.454(4) 158.2

loop_
_geom_torsion_atom_site_label_1
_geom_torsion_atom_site_label_2
_geom_torsion_atom_site_label_3
_geom_torsion_atom_site_label_4
_geom_torsion
C22 C17 C18 C19 -1.5(4)
B1 C17 C18 C19 177.8(3)
C17 C18 C19 C20 1.0(5)
C18 C19 C20 C21 -0.2(5)
C19 C20 C21 C22 0.0(5)
C20 C21 C22 C17 -0.6(5)
C18 C17 C22 C21 1.3(4)
B1 C17 C22 C21 -178.1(3)
C28 C23 C24 C25 1.9(4)
B1 C23 C24 C25 -174.6(3)
C23 C24 C25 C26 -1.7(5)
C24 C25 C26 C27 0.4(5)
C25 C26 C27 C28 0.5(5)
C26 C27 C28 C23 -0.2(5)
C24 C23 C28 C27 -1.0(4)
B1 C23 C28 C27 175.4(3)
C34 C29 C30 C31 -1.7(4)
B1 C29 C30 C31 178.7(3)
C29 C30 C31 C32 1.6(5)
C30 C31 C32 C33 -0.1(5)
C31 C32 C33 C34 -1.2(5)
C30 C29 C34 C33 0.2(4)
B1 C29 C34 C33 179.8(3)
C32 C33 C34 C29 1.2(5)
C40 C35 C36 C37 0.4(4)
B1 C35 C36 C37 -176.2(3)
C35 C36 C37 C38 -0.3(5)
C36 C37 C38 C39 0.3(4)
C37 C38 C39 C40 -0.4(4)
C38 C39 C40 C35 0.5(4)
C36 C35 C40 C39 -0.5(4)
B1 C35 C40 C39 176.1(3)
C18 C17 B1 C29 -104.7(3)
C22 C17 B1 C29 74.7(3)
C18 C17 B1 C35 14.4(4)
C22 C17 B1 C35 -166.2(3)
C18 C17 B1 C23 134.1(3)
C22 C17 B1 C23 -46.5(3)
C34 C29 B1 C17 -11.2(4)
C30 C29 B1 C17 168.4(2)
C34 C29 B1 C35 -130.4(3)
C30 C29 B1 C35 49.2(3)
C34 C29 B1 C23 109.6(3)
C30 C29 B1 C23 -70.9(3)
C36 C35 B1 C17 90.9(3)
C40 C35 B1 C17 -85.4(3)
C36 C35 B1 C29 -149.5(3)
C40 C35 B1 C29 34.2(3)
C36 C35 B1 C23 -28.8(3)
C40 C35 B1 C23 154.8(2)
C28 C23 B1 C17 148.3(3)
C24 C23 B1 C17 -35.6(3)
C28 C23 B1 C29 27.4(4)
C24 C23 B1 C29 -156.4(3)
C28 C23 B1 C35 -92.3(3)
C24 C23 B1 C35 83.8(3)
N3 P2 N1 C2 148.8(3)
N2 P2 N1 C2 33.0(3)
P1 P2 N1 C2 -90.5(3)
N3 P2 N1 C1 -60.6(3)
N2 P2 N1 C1 -176.4(2)
P1 P2 N1 C1 60.0(2)
N3 P2 N2 C3 170.1(2)
N1 P2 N2 C3 -79.5(3)
P1 P2 N2 C3 38.3(3)
N3 P2 N2 C4 -22.2(3)
N1 P2 N2 C4 88.3(3)
P1 P2 N2 C4 -154.0(2)
N2 P2 N3 C6 -109.8(3)
N1 P2 N3 C6 135.2(3)
P1 P2 N3 C6 21.8(3)
N2 P2 N3 C5 75.9(3)
N1 P2 N3 C5 -39.1(3)
P1 P2 N3 C5 -152.5(2)
N6 P3 N4 C7 70.3(3)
N5 P3 N4 C7 -174.5(2)
P1 P3 N4 C7 -42.0(3)
N6 P3 N4 C8 -85.9(3)
N5 P3 N4 C8 29.3(3)
P1 P3 N4 C8 161.8(2)
N6 P3 N5 C10 168.4(2)
N4 P3 N5 C10 52.7(3)
P1 P3 N5 C10 -73.3(3)
N6 P3 N5 C9 -21.8(3)
N4 P3 N5 C9 -137.5(2)
P1 P3 N5 C9 96.5(2)
N4 P3 N6 C12 -160.7(2)
N5 P3 N6 C12 87.5(3)
P1 P3 N6 C12 -42.6(3)
N4 P3 N6 C11 40.3(3)
N5 P3 N6 C11 -71.6(2)
P1 P3 N6 C11 158.4(2)
C16 O1 C13 C14 26.1(5)
O1 C13 C14 C15 -26.5(5)
C13 C14 C15 C16 17.1(6)
C13 O1 C16 C15 -14.8(6)
C14 C15 C16 O1 -1.7(6)
